data_7216730
loop_
_publ_author_name
'Wan, Chong-Qing'
'Li, Ai-Min'
'Al-Thabaiti, Shaeel A.'
'El-Mosslamy, El-Sayed H.'
'Mak, Thomas C. W.'

_publ_section_title
;
 Efficient solvent-controlled crystallization of pure polymorphs of
 1-nitro-4-(4-nitrophenylmethylthio)benzene
;
_journal_issue 38
_journal_name_full CrystEngComm
_journal_page_first 8960
_journal_paper_doi 10.1039/C4CE00753K
_journal_volume 16
_journal_year 2014
_chemical_formula_sum 'C13 H10 N2 O4 S'
_chemical_formula_weight 290.29
_chemical_name_systematic
; 
 ? 
;
_space_group_IT_number 2
_symmetry_cell_setting triclinic
_symmetry_space_group_name_Hall '-P 1'
_symmetry_space_group_name_H-M 'P -1'
_atom_sites_solution_hydrogens geom
_atom_sites_solution_primary direct
_atom_sites_solution_secondary difmap
_audit_creation_method SHELXL-97
_cell_angle_alpha 81.809(4)
_cell_angle_beta 71.861(3)
_cell_angle_gamma 79.628(3)
_cell_formula_units_Z 8
_cell_length_a 13.1030(7)
_cell_length_b 13.8660(8)
_cell_length_c 15.6862(10)
_cell_measurement_temperature 296(2)
_cell_volume 2652.7(3)
_computing_cell_refinement '<i>APEX2</i> and <i>SAINT</i> (Bruker 2007)'
_computing_data_collection '<i>APEX2</i> (Bruker 2007)'
_computing_data_reduction <i>SAINT</i>
_computing_molecular_graphics '<i>SHELXTL</i> (Sheldrick, 2008)'
_computing_publication_material '<i>SHELXTL</i> and <i>PLATON</i> (Spek,2009)'
_computing_structure_refinement '<i>SHELXL-97</i> (Sheldrick, 2008)'
_computing_structure_solution '<i>SHELXS-97</i> (Sheldrick, 2008)'
_diffrn_ambient_temperature 296(2)
_diffrn_measured_fraction_theta_full 0.996
_diffrn_measured_fraction_theta_max 0.996
_diffrn_measurement_device_type 'Bruker APEXII CCD area detector'
_diffrn_radiation_monochromator graphite
_diffrn_radiation_source 'fine-focus sealed tube'
_diffrn_radiation_type MoK\a
_diffrn_radiation_wavelength 0.71073
_diffrn_reflns_av_R_equivalents 0.1028
_diffrn_reflns_av_sigmaI/netI 0.1610
_diffrn_reflns_limit_h_max 15
_diffrn_reflns_limit_h_min -15
_diffrn_reflns_limit_k_max 16
_diffrn_reflns_limit_k_min -16
_diffrn_reflns_limit_l_max 18
_diffrn_reflns_limit_l_min -18
_diffrn_reflns_number 24715
_diffrn_reflns_theta_full 25.01
_diffrn_reflns_theta_max 25.01
_diffrn_reflns_theta_min 1.37
_exptl_absorpt_coefficient_mu 0.258
_exptl_absorpt_correction_T_max 0.7456
_exptl_absorpt_correction_T_min 0.6364
_exptl_absorpt_correction_type multi-scan
_exptl_absorpt_process_details '<i>SADABS</i> (Bruker, 2007)'
_exptl_crystal_colour White
_exptl_crystal_density_diffrn 1.454
_exptl_crystal_density_method 'not measured'
_exptl_crystal_description Block
_exptl_crystal_F_000 1200
_exptl_crystal_size_max 0.25
_exptl_crystal_size_mid 0.20
_exptl_crystal_size_min 0.15
_refine_diff_density_max 0.763
_refine_diff_density_min -0.585
_refine_ls_extinction_method none
_refine_ls_goodness_of_fit_ref 0.987
_refine_ls_hydrogen_treatment mixed
_refine_ls_matrix_type full
_refine_ls_number_parameters 721
_refine_ls_number_reflns 9332
_refine_ls_number_restraints 78
_refine_ls_restrained_S_all 0.991
_refine_ls_R_factor_all 0.2340
_refine_ls_R_factor_gt 0.0877
_refine_ls_shift/su_max 0.000
_refine_ls_shift/su_mean 0.000
_refine_ls_structure_factor_coef Fsqd
_refine_ls_weighting_details 'calc w=1/[\s^2^(Fo^2^)+(0.1158P)^2^+0.0000P] where P=(Fo^2^+2Fc^2^)/3'
_refine_ls_weighting_scheme calc
_refine_ls_wR_factor_gt 0.2065
_refine_ls_wR_factor_ref 0.2894
_reflns_number_gt 3256
_reflns_number_total 9332
_reflns_threshold_expression >2sigma(I)
_cod_data_source_file c4ce00753k2.cif
_cod_data_source_block IV
_cod_depositor_comments
;
The following automatic conversions were performed:

'_symmetry_cell_setting' value 'Triclinic' changed to 'triclinic'
according to
/usr/data/users/saulius/crontab/automatic-downloads/rss-feeds/RSC/lib/dictionaries/cif_core.dic
dictionary named 'cif_core.dic' version 2.4.2 from
2011-04-26.

'_exptl_absorpt_correction_type' value 'Multi-SCAN'
changed to 'multi-scan' according to
/usr/data/users/saulius/crontab/automatic-downloads/rss-feeds/RSC/lib/dictionaries/cif_core.dic
dictionary named 'cif_core.dic' version 2.4.2 from 2011-04-26.

Automatic conversion script
Id: cif_fix_values 2281 2013-09-26 08:29:07Z andrius 

 Adding full bibliography for 7216727--7216731.cif.
;
_cod_original_sg_symbol_H-M P-1
_cod_database_code 7216730

loop_
_symmetry_equiv_pos_as_xyz
'x, y, z'
'-x, -y, -z'

loop_
_atom_site_label
_atom_site_type_symbol
_atom_site_fract_x
_atom_site_fract_y
_atom_site_fract_z
_atom_site_U_iso_or_equiv
_atom_site_adp_type
_atom_site_occupancy
_atom_site_symmetry_multiplicity
_atom_site_calc_flag
_atom_site_refinement_flags
S1 S 0.56439(14) 1.00017(14) 0.59982(14) 0.0754(6) Uani 1 1 d .
S2 S 0.65214(15) -0.00985(14) 0.89344(15) 0.0784(6) Uani 1 1 d .
S3 S 0.06764(19) 0.40362(17) 0.9024(2) 0.1172(10) Uani 1 1 d U
S4 S 0.1478(2) 0.60031(19) 0.6007(2) 0.1326(11) Uani 1 1 d .
O1 O 0.1234(5) 0.7891(5) 0.7833(5) 0.127(2) Uani 1 1 d .
O2 O 0.2244(5) 0.7005(5) 0.8586(7) 0.170(4) Uani 1 1 d .
N1 N 0.2101(6) 0.7639(5) 0.8007(6) 0.099(2) Uani 1 1 d .
N2 N 1.0268(5) 1.1215(6) 0.3545(6) 0.083(2) Uani 1 1 d .
N3 N 0.3365(6) 0.2556(6) 0.7314(5) 0.088(2) Uani 1 1 d .
N4 N 0.9769(6) -0.1381(5) 1.1427(6) 0.0771(19) Uani 1 1 d .
N5 N -0.3078(6) 0.6587(6) 0.8106(5) 0.091(2) Uani 1 1 d .
N6 N 0.5458(5) 0.2803(6) 0.9875(5) 0.087(2) Uani 1 1 d .
N7 N -0.1944(9) 0.3422(10) 0.6661(6) 0.130(3) Uani 1 1 d .
N8 N 0.6328(6) 0.7268(6) 0.5265(6) 0.096(2) Uani 1 1 d .
O4 O 1.0447(5) 1.1989(5) 0.3691(5) 0.113(2) Uani 1 1 d .
O3 O 1.0770(5) 1.0794(5) 0.2884(5) 0.115(2) Uani 1 1 d .
O12 O 0.6233(5) 0.3227(5) 0.9664(6) 0.157(3) Uani 1 1 d .
O11 O 0.5430(5) 0.1994(5) 1.0271(4) 0.108(2) Uani 1 1 d .
O9 O -0.3872(5) 0.6198(5) 0.8195(5) 0.119(2) Uani 1 1 d .
O10 O -0.3027(5) 0.7463(6) 0.7868(5) 0.138(3) Uani 1 1 d .
C1 C 0.3010(6) 0.8192(5) 0.7517(5) 0.068(2) Uani 1 1 d .
C2 C 0.2832(6) 0.8984(6) 0.6922(5) 0.077(2) Uani 1 1 d .
H2A H 0.2156 0.9156 0.6822 0.092 Uiso 1 1 calc R
C3 C 0.3656(5) 0.9521(6) 0.6476(5) 0.071(2) Uani 1 1 d .
H3A H 0.3538 1.0059 0.6073 0.085 Uiso 1 1 calc R
C4 C 0.4668(5) 0.9266(5) 0.6621(5) 0.0595(18) Uani 1 1 d .
C5 C 0.4823(5) 0.8471(5) 0.7228(5) 0.070(2) Uani 1 1 d .
H5A H 0.5494 0.8295 0.7336 0.084 Uiso 1 1 calc R
C6 C 0.3991(6) 0.7938(5) 0.7675(5) 0.078(2) Uani 1 1 d .
H6A H 0.4100 0.7404 0.8085 0.093 Uiso 1 1 calc R
C7 C 0.6909(5) 0.9394(5) 0.6207(5) 0.0677(19) Uani 1 1 d .
H7A H 0.6906 0.9481 0.6811 0.081 Uiso 1 1 calc R
H7B H 0.7007 0.8695 0.6145 0.081 Uiso 1 1 calc R
C8 C 0.7795(5) 0.9867(5) 0.5520(5) 0.0568(17) Uani 1 1 d .
C9 C 0.8399(6) 0.9407(5) 0.4778(6) 0.070(2) Uani 1 1 d .
H9A H 0.8255 0.8794 0.4711 0.084 Uiso 1 1 calc R
C10 C 0.9234(6) 0.9823(6) 0.4111(5) 0.0668(19) Uani 1 1 d .
H10A H 0.9656 0.9499 0.3610 0.080 Uiso 1 1 calc R
C11 C 0.9394(5) 1.0749(6) 0.4242(5) 0.0614(19) Uani 1 1 d .
C12 C 0.8789(6) 1.1225(6) 0.4957(6) 0.076(2) Uani 1 1 d .
H12A H 0.8908 1.1850 0.5014 0.091 Uiso 1 1 calc R
C13 C 0.7986(6) 1.0786(6) 0.5610(5) 0.072(2) Uani 1 1 d .
H13A H 0.7574 1.1112 0.6112 0.087 Uiso 1 1 calc R
C14 C 0.4163(5) 0.1901(5) 0.7685(5) 0.0646(19) Uani 1 1 d .
C15 C 0.3925(5) 0.1025(5) 0.8163(5) 0.070(2) Uani 1 1 d .
H15A H 0.3253 0.0836 0.8243 0.083 Uiso 1 1 calc R
C16 C 0.4663(5) 0.0422(5) 0.8526(5) 0.0667(19) Uani 1 1 d .
H16A H 0.4498 -0.0180 0.8838 0.080 Uiso 1 1 calc R
C17 C 0.5657(5) 0.0713(5) 0.8428(4) 0.0597(18) Uani 1 1 d .
C18 C 0.5913(5) 0.1598(5) 0.7915(4) 0.0605(18) Uani 1 1 d .
H18A H 0.6591 0.1784 0.7818 0.073 Uiso 1 1 calc R
C19 C 0.5163(6) 0.2188(5) 0.7558(5) 0.0656(19) Uani 1 1 d .
H19A H 0.5325 0.2783 0.7229 0.079 Uiso 1 1 calc R
C20 C 0.7630(5) 0.0549(5) 0.8826(5) 0.071(2) Uani 1 1 d .
H20A H 0.8124 0.0537 0.8220 0.085 Uiso 1 1 calc R
H20B H 0.7362 0.1230 0.8948 0.085 Uiso 1 1 calc R
C38 C 0.4505(6) 0.4226(6) 0.9168(6) 0.090(3) Uani 1 1 d .
H38A H 0.5110 0.4544 0.9041 0.107 Uiso 1 1 calc R
C39 C 0.3595(6) 0.4682(6) 0.8922(6) 0.094(3) Uani 1 1 d .
H39A H 0.3592 0.5317 0.8636 0.113 Uiso 1 1 calc R
C40 C -0.1058(7) 0.3999(8) 0.6470(5) 0.084(2) Uani 1 1 d .
C41 C -0.1224(7) 0.4974(7) 0.6249(6) 0.088(2) Uani 1 1 d .
H41A H -0.1901 0.5273 0.6202 0.105 Uiso 1 1 calc R
C42 C -0.0430(7) 0.5524(6) 0.6094(6) 0.090(2) Uani 1 1 d .
H42A H -0.0568 0.6197 0.5937 0.108 Uiso 1 1 calc R
C43 C 0.0551(7) 0.5132(7) 0.6159(6) 0.087(2) Uani 1 1 d .
C44 C 0.0771(7) 0.4111(8) 0.6374(6) 0.094(3) Uani 1 1 d .
H44A H 0.1457 0.3823 0.6407 0.112 Uiso 1 1 calc R
C45 C -0.0046(9) 0.3539(6) 0.6533(5) 0.095(3) Uani 1 1 d .
H45A H 0.0079 0.2863 0.6680 0.114 Uiso 1 1 calc R
C46 C 0.2648(8) 0.5283(7) 0.5736(9) 0.154(4) Uani 1 1 d U
H46A H 0.2634 0.4711 0.6172 0.184 Uiso 1 1 calc R
H46B H 0.2780 0.5059 0.5148 0.184 Uiso 1 1 calc R
C47 C 0.3591(7) 0.5875(7) 0.5720(7) 0.102(3) Uani 1 1 d U
C48 C 0.3734(7) 0.6722(7) 0.5111(7) 0.111(3) Uani 1 1 d U
H48A H 0.3235 0.6964 0.4793 0.134 Uiso 1 1 calc R
C49 C 0.4631(7) 0.7198(6) 0.4985(6) 0.098(3) Uani 1 1 d .
H49A H 0.4729 0.7771 0.4599 0.118 Uiso 1 1 calc R
C50 C 0.5345(6) 0.6810(6) 0.5435(6) 0.078(2) Uani 1 1 d .
C51 C 0.5210(7) 0.6016(6) 0.6050(6) 0.095(3) Uani 1 1 d .
H51A H 0.5703 0.5780 0.6374 0.114 Uiso 1 1 calc R
C52 C 0.4316(8) 0.5580(7) 0.6171(7) 0.114(3) Uani 1 1 d U
H52A H 0.4206 0.5040 0.6598 0.137 Uiso 1 1 calc R
C21 C 0.8199(5) 0.0038(5) 0.9497(5) 0.0585(18) Uani 1 1 d .
C22 C 0.8081(5) 0.0446(5) 1.0285(5) 0.0661(19) Uani 1 1 d .
H22A H 0.7649 0.1052 1.0388 0.079 Uiso 1 1 calc R
C23 C 0.8574(6) -0.0006(5) 1.0915(5) 0.070(2) Uani 1 1 d .
H23A H 0.8481 0.0285 1.1438 0.084 Uiso 1 1 calc R
C24 C 0.9215(5) -0.0908(5) 1.0755(5) 0.0555(17) Uani 1 1 d .
C25 C 0.9370(6) -0.1354(5) 0.9983(5) 0.069(2) Uani 1 1 d .
H25A H 0.9808 -0.1959 0.9882 0.082 Uiso 1 1 calc R
C26 C 0.8853(6) -0.0872(5) 0.9364(5) 0.072(2) Uani 1 1 d .
H26A H 0.8945 -0.1164 0.8842 0.086 Uiso 1 1 calc R
C27 C -0.2140(6) 0.5997(6) 0.8334(5) 0.068(2) Uani 1 1 d .
C28 C -0.2179(6) 0.5029(6) 0.8647(5) 0.077(2) Uani 1 1 d .
H28A H -0.2799 0.4749 0.8722 0.093 Uiso 1 1 calc R
C29 C -0.1299(6) 0.4481(6) 0.8846(6) 0.085(2) Uani 1 1 d .
H29A H -0.1324 0.3820 0.9053 0.102 Uiso 1 1 calc R
C30 C -0.0375(5) 0.4870(5) 0.8753(5) 0.070(2) Uani 1 1 d .
C31 C -0.0349(5) 0.5859(6) 0.8420(5) 0.077(2) Uani 1 1 d .
H31A H 0.0274 0.6139 0.8333 0.092 Uiso 1 1 calc R
C32 C -0.1243(6) 0.6422(5) 0.8221(5) 0.070(2) Uani 1 1 d .
H32A H -0.1232 0.7084 0.8012 0.084 Uiso 1 1 calc R
C33 C 0.1723(4) 0.4845(5) 0.8767(5) 0.070(2) Uani 1 1 d U
H33A H 0.1959 0.5043 0.8125 0.084 Uiso 1 1 calc R
H33B H 0.1441 0.5431 0.9086 0.084 Uiso 1 1 calc R
C34 C 0.2698(6) 0.4225(6) 0.9085(5) 0.075(2) Uani 1 1 d U
C35 C 0.2734(5) 0.3268(5) 0.9512(5) 0.071(2) Uani 1 1 d .
H35A H 0.2142 0.2937 0.9624 0.085 Uiso 1 1 calc R
C36 C 0.3632(6) 0.2803(5) 0.9771(5) 0.073(2) Uani 1 1 d .
H36A H 0.3646 0.2166 1.0053 0.087 Uiso 1 1 calc R
C37 C 0.4495(6) 0.3295(5) 0.9604(5) 0.069(2) Uani 1 1 d .
O8 O 1.0435(5) -0.2096(5) 1.1230(4) 0.109(2) Uani 1 1 d .
O7 O 0.9550(5) -0.1031(5) 1.2134(5) 0.107(2) Uani 1 1 d .
O5 O 0.2481(5) 0.2259(5) 0.7452(5) 0.126(2) Uani 1 1 d .
O6 O 0.3562(5) 0.3333(5) 0.6934(5) 0.123(2) Uani 1 1 d .
O13 O -0.2846(7) 0.3852(8) 0.6710(7) 0.181(4) Uani 1 1 d .
O14 O -0.1713(8) 0.2516(8) 0.6758(6) 0.172(4) Uani 1 1 d .
O15 O 0.6446(6) 0.7994(6) 0.4712(6) 0.144(3) Uani 1 1 d .
O16 O 0.6967(6) 0.6927(6) 0.5678(6) 0.148(3) Uani 1 1 d .

loop_
_atom_site_aniso_label
_atom_site_aniso_U_11
_atom_site_aniso_U_22
_atom_site_aniso_U_33
_atom_site_aniso_U_23
_atom_site_aniso_U_13
_atom_site_aniso_U_12
S1 0.0555(11) 0.0812(13) 0.0816(15) 0.0154(11) -0.0175(10) -0.0124(10)
S2 0.0761(12) 0.0679(12) 0.1009(17) 0.0148(11) -0.0447(12) -0.0196(10)
S3 0.0916(16) 0.0887(16) 0.186(3) -0.0022(17) -0.0674(18) -0.0111(13)
S4 0.111(2) 0.0926(18) 0.192(3) -0.0134(19) -0.036(2) -0.0239(16)
O1 0.066(4) 0.134(5) 0.182(7) -0.003(5) -0.034(4) -0.033(4)
O2 0.111(5) 0.112(5) 0.264(10) 0.091(6) -0.050(6) -0.052(4)
N1 0.081(5) 0.068(5) 0.145(7) -0.004(5) -0.025(5) -0.027(4)
N2 0.061(4) 0.092(6) 0.087(6) 0.020(5) -0.020(4) -0.015(4)
N3 0.076(5) 0.097(6) 0.090(5) 0.004(4) -0.033(4) -0.002(4)
N4 0.081(5) 0.065(4) 0.094(6) 0.010(4) -0.037(5) -0.024(4)
N5 0.076(5) 0.101(6) 0.093(6) 0.001(5) -0.033(4) 0.002(5)
N6 0.067(4) 0.089(5) 0.108(6) -0.010(5) -0.036(4) -0.003(4)
N7 0.132(8) 0.156(9) 0.117(7) -0.018(7) -0.017(7) -0.088(9)
N8 0.083(5) 0.093(6) 0.126(7) -0.032(5) -0.033(5) -0.024(5)
O4 0.097(4) 0.097(5) 0.125(6) 0.018(4) -0.003(4) -0.037(4)
O3 0.091(4) 0.157(6) 0.086(5) -0.010(5) -0.002(4) -0.033(4)
O12 0.081(4) 0.141(6) 0.260(10) 0.033(6) -0.086(6) -0.022(4)
O11 0.110(4) 0.083(4) 0.135(6) 0.005(4) -0.062(4) 0.007(4)
O9 0.077(4) 0.144(6) 0.144(6) 0.005(4) -0.055(4) -0.012(4)
O10 0.109(5) 0.111(5) 0.197(8) 0.039(5) -0.078(5) -0.005(4)
C1 0.059(5) 0.060(4) 0.082(6) -0.002(4) -0.014(4) -0.019(4)
C2 0.060(4) 0.089(6) 0.080(6) -0.006(5) -0.022(4) -0.004(4)
C3 0.063(4) 0.096(5) 0.053(5) 0.015(4) -0.021(4) -0.022(4)
C4 0.042(4) 0.073(5) 0.064(5) -0.006(4) -0.020(3) -0.004(3)
C5 0.054(4) 0.070(5) 0.090(6) 0.008(4) -0.034(4) -0.009(4)
C6 0.067(5) 0.062(5) 0.097(6) -0.002(4) -0.020(5) -0.006(4)
C7 0.055(4) 0.072(4) 0.077(5) 0.005(4) -0.021(4) -0.018(4)
C8 0.050(4) 0.065(5) 0.055(5) -0.005(4) -0.015(4) -0.006(4)
C9 0.058(4) 0.074(5) 0.087(6) -0.008(5) -0.027(5) -0.021(4)
C10 0.064(5) 0.082(5) 0.056(5) -0.021(4) -0.017(4) -0.004(4)
C11 0.050(4) 0.072(5) 0.059(5) 0.002(4) -0.020(4) -0.001(4)
C12 0.059(5) 0.067(5) 0.096(7) 0.002(5) -0.015(5) -0.014(4)
C13 0.066(5) 0.074(5) 0.070(5) -0.012(4) -0.007(4) -0.010(4)
C14 0.065(5) 0.066(5) 0.063(5) 0.006(4) -0.025(4) -0.008(4)
C15 0.054(4) 0.080(5) 0.077(5) -0.004(4) -0.022(4) -0.015(4)
C16 0.069(5) 0.060(4) 0.073(5) 0.007(4) -0.023(4) -0.020(4)
C17 0.059(4) 0.060(4) 0.059(5) -0.004(4) -0.013(4) -0.015(3)
C18 0.055(4) 0.067(4) 0.054(5) 0.003(4) -0.007(4) -0.018(4)
C19 0.069(5) 0.064(4) 0.058(5) 0.007(4) -0.012(4) -0.016(4)
C20 0.058(4) 0.072(5) 0.082(5) 0.014(4) -0.023(4) -0.018(4)
C38 0.062(5) 0.077(6) 0.133(8) -0.002(5) -0.034(5) -0.017(4)
C39 0.077(5) 0.074(5) 0.125(8) 0.014(5) -0.032(5) -0.005(5)
C40 0.089(6) 0.098(7) 0.067(6) 0.000(5) -0.013(5) -0.042(6)
C41 0.070(5) 0.109(7) 0.091(7) -0.018(6) -0.025(5) -0.022(5)
C42 0.085(6) 0.090(6) 0.100(7) -0.020(5) -0.026(5) -0.020(5)
C43 0.080(6) 0.103(7) 0.079(6) -0.011(5) -0.010(5) -0.034(5)
C44 0.069(5) 0.115(8) 0.100(7) 0.002(6) -0.028(5) -0.025(5)
C45 0.135(8) 0.070(5) 0.069(6) 0.002(4) -0.015(6) -0.022(6)
C46 0.116(7) 0.100(6) 0.219(9) -0.037(7) 0.009(7) -0.034(6)
C47 0.080(5) 0.095(5) 0.137(7) 0.001(5) -0.032(5) -0.037(4)
C48 0.085(5) 0.109(6) 0.153(8) 0.009(6) -0.061(6) -0.015(5)
C49 0.085(6) 0.080(6) 0.127(8) 0.013(5) -0.032(6) -0.023(5)
C50 0.063(5) 0.074(5) 0.100(7) -0.015(5) -0.023(5) -0.021(4)
C51 0.096(6) 0.088(6) 0.114(8) 0.003(6) -0.048(6) -0.022(5)
C52 0.111(7) 0.113(7) 0.123(7) 0.005(6) -0.034(6) -0.045(6)
C21 0.049(4) 0.057(4) 0.071(5) -0.008(4) -0.018(4) -0.009(3)
C22 0.058(4) 0.053(4) 0.082(6) -0.009(4) -0.013(4) -0.004(3)
C23 0.072(5) 0.076(5) 0.060(5) -0.001(4) -0.018(4) -0.015(4)
C24 0.055(4) 0.046(4) 0.067(5) 0.003(4) -0.021(4) -0.013(3)
C25 0.070(5) 0.053(4) 0.084(6) -0.001(4) -0.025(5) -0.010(4)
C26 0.080(5) 0.067(5) 0.073(5) -0.010(4) -0.028(4) -0.012(4)
C27 0.059(5) 0.076(5) 0.069(5) -0.003(4) -0.027(4) 0.001(4)
C28 0.065(5) 0.082(6) 0.096(6) -0.011(5) -0.038(5) -0.012(4)
C29 0.074(5) 0.066(5) 0.120(7) -0.015(5) -0.039(5) 0.002(4)
C30 0.053(4) 0.075(5) 0.083(6) -0.014(4) -0.026(4) 0.002(4)
C31 0.047(4) 0.094(6) 0.078(6) 0.007(5) -0.007(4) -0.016(4)
C32 0.066(5) 0.069(5) 0.064(5) 0.004(4) -0.011(4) 0.000(4)
C33 0.031(3) 0.068(4) 0.114(6) -0.012(4) -0.030(4) 0.005(3)
C34 0.061(4) 0.073(5) 0.090(6) -0.009(4) -0.018(4) -0.009(4)
C35 0.058(4) 0.076(5) 0.081(6) -0.010(4) -0.022(4) -0.015(4)
C36 0.072(5) 0.064(5) 0.089(6) -0.004(4) -0.031(4) -0.015(4)
C37 0.067(5) 0.057(5) 0.083(6) -0.007(4) -0.031(4) 0.006(4)
O8 0.125(5) 0.079(4) 0.138(6) 0.008(4) -0.075(4) -0.007(4)
O7 0.136(5) 0.116(5) 0.082(5) -0.011(4) -0.048(4) -0.020(4)
O5 0.080(4) 0.143(6) 0.150(6) 0.024(5) -0.052(4) -0.005(4)
O6 0.123(5) 0.089(4) 0.157(6) 0.036(4) -0.065(5) -0.013(4)
O13 0.099(5) 0.237(10) 0.226(10) -0.032(8) -0.035(7) -0.084(7)
O14 0.192(8) 0.161(7) 0.174(8) -0.036(7) -0.006(6) -0.119(7)
O15 0.132(6) 0.132(6) 0.181(8) 0.014(6) -0.043(5) -0.083(5)
O16 0.106(5) 0.143(6) 0.231(9) -0.033(6) -0.089(6) -0.022(5)

loop_
_atom_type_symbol
_atom_type_description
_atom_type_scat_dispersion_real
_atom_type_scat_dispersion_imag
_atom_type_scat_source
C C 0.0033 0.0016 'International Tables Vol C Tables 4.2.6.8 and 6.1.1.4'
H H 0.0000 0.0000 'International Tables Vol C Tables 4.2.6.8 and 6.1.1.4'
N N 0.0061 0.0033 'International Tables Vol C Tables 4.2.6.8 and 6.1.1.4'
O O 0.0106 0.0060 'International Tables Vol C Tables 4.2.6.8 and 6.1.1.4'
S S 0.1246 0.1234 'International Tables Vol C Tables 4.2.6.8 and 6.1.1.4'

loop_
_geom_angle_atom_site_label_1
_geom_angle_atom_site_label_2
_geom_angle_atom_site_label_3
_geom_angle
C4 S1 C7 105.4(3)
C17 S2 C20 105.2(3)
C30 S3 C33 100.0(3)
C46 S4 C43 100.9(5)
O2 N1 O1 124.3(8)
O2 N1 C1 117.5(8)
O1 N1 C1 118.1(8)
O4 N2 O3 124.0(8)
O4 N2 C11 117.1(8)
O3 N2 C11 118.9(8)
O6 N3 O5 123.5(7)
O6 N3 C14 120.4(7)
O5 N3 C14 116.1(7)
O8 N4 O7 123.3(8)
O8 N4 C24 117.6(8)
O7 N4 C24 119.1(8)
O9 N5 O10 123.9(7)
O9 N5 C27 118.9(8)
O10 N5 C27 117.1(8)
O12 N6 O11 124.0(7)
O12 N6 C37 117.6(8)
O11 N6 C37 118.4(7)
O13 N7 O14 124.5(11)
O13 N7 C40 118.5(12)
O14 N7 C40 117.0(12)
O16 N8 O15 123.3(8)
O16 N8 C50 118.9(9)
O15 N8 C50 117.8(8)
C6 C1 C2 120.8(7)
C6 C1 N1 120.6(7)
C2 C1 N1 118.6(7)
C3 C2 C1 119.5(7)
C3 C2 H2A 120.2
C1 C2 H2A 120.2
C2 C3 C4 120.5(6)
C2 C3 H3A 119.8
C4 C3 H3A 119.8
C5 C4 C3 118.8(6)
C5 C4 S1 125.7(5)
C3 C4 S1 115.5(5)
C6 C5 C4 120.4(6)
C6 C5 H5A 119.8
C4 C5 H5A 119.8
C1 C6 C5 120.0(7)
C1 C6 H6A 120.0
C5 C6 H6A 120.0
C8 C7 S1 106.2(4)
C8 C7 H7A 110.5
S1 C7 H7A 110.5
C8 C7 H7B 110.5
S1 C7 H7B 110.5
H7A C7 H7B 108.7
C9 C8 C13 119.0(7)
C9 C8 C7 120.1(6)
C13 C8 C7 120.8(7)
C8 C9 C10 122.3(7)
C8 C9 H9A 118.8
C10 C9 H9A 118.8
C11 C10 C9 116.0(7)
C11 C10 H10A 122.0
C9 C10 H10A 122.0
C12 C11 C10 122.5(7)
C12 C11 N2 120.0(7)
C10 C11 N2 117.5(8)
C11 C12 C13 120.0(7)
C11 C12 H12A 120.0
C13 C12 H12A 120.0
C8 C13 C12 120.1(7)
C8 C13 H13A 119.9
C12 C13 H13A 119.9
C15 C14 C19 120.1(6)
C15 C14 N3 120.9(7)
C19 C14 N3 119.0(7)
C14 C15 C16 120.9(6)
C14 C15 H15A 119.6
C16 C15 H15A 119.6
C15 C16 C17 119.8(6)
C15 C16 H16A 120.1
C17 C16 H16A 120.1
C16 C17 C18 119.3(6)
C16 C17 S2 115.9(5)
C18 C17 S2 124.8(5)
C19 C18 C17 119.8(6)
C19 C18 H18A 120.1
C17 C18 H18A 120.1
C18 C19 C14 120.1(6)
C18 C19 H19A 120.0
C14 C19 H19A 120.0
C21 C20 S2 107.1(4)
C21 C20 H20A 110.3
S2 C20 H20A 110.3
C21 C20 H20B 110.3
S2 C20 H20B 110.3
H20A C20 H20B 108.6
C37 C38 C39 118.7(7)
C37 C38 H38A 120.7
C39 C38 H38A 120.7
C34 C39 C38 122.1(8)
C34 C39 H39A 119.0
C38 C39 H39A 119.0
C41 C40 C45 120.1(8)
C41 C40 N7 120.1(10)
C45 C40 N7 119.8(10)
C42 C41 C40 121.2(8)
C42 C41 H41A 119.4
C40 C41 H41A 119.4
C43 C42 C41 121.7(9)
C43 C42 H42A 119.1
C41 C42 H42A 119.1
C42 C43 C44 119.2(8)
C42 C43 S4 115.1(7)
C44 C43 S4 125.6(7)
C45 C44 C43 119.3(8)
C45 C44 H44A 120.4
C43 C44 H44A 120.4
C44 C45 C40 118.5(8)
C44 C45 H45A 120.8
C40 C45 H45A 120.8
C47 C46 S4 109.4(6)
C47 C46 H46A 109.8
S4 C46 H46A 109.8
C47 C46 H46B 109.8
S4 C46 H46B 109.8
H46A C46 H46B 108.2
C52 C47 C48 117.4(8)
C52 C47 C46 125.1(10)
C48 C47 C46 117.1(10)
C49 C48 C47 119.6(8)
C49 C48 H48A 120.2
C47 C48 H48A 120.2
C50 C49 C48 118.3(8)
C50 C49 H49A 120.9
C48 C49 H49A 120.9
C49 C50 C51 123.4(7)
C49 C50 N8 118.8(9)
C51 C50 N8 117.8(8)
C50 C51 C52 116.9(9)
C50 C51 H51A 121.6
C52 C51 H51A 121.6
C47 C52 C51 124.3(10)
C47 C52 H52A 117.8
C51 C52 H52A 117.8
C22 C21 C26 117.1(6)
C22 C21 C20 121.2(6)
C26 C21 C20 121.7(7)
C23 C22 C21 122.7(7)
C23 C22 H22A 118.7
C21 C22 H22A 118.7
C22 C23 C24 118.2(7)
C22 C23 H23A 120.9
C24 C23 H23A 120.9
C25 C24 C23 122.1(7)
C25 C24 N4 119.9(7)
C23 C24 N4 118.0(7)
C24 C25 C26 117.8(7)
C24 C25 H25A 121.1
C26 C25 H25A 121.1
C25 C26 C21 122.1(7)
C25 C26 H26A 118.9
C21 C26 H26A 118.9
C32 C27 C28 121.4(7)
C32 C27 N5 119.2(7)
C28 C27 N5 119.3(7)
C29 C28 C27 119.1(7)
C29 C28 H28A 120.5
C27 C28 H28A 120.5
C28 C29 C30 122.1(7)
C28 C29 H29A 118.9
C30 C29 H29A 118.9
C29 C30 C31 117.8(6)
C29 C30 S3 115.1(6)
C31 C30 S3 127.1(6)
C32 C31 C30 120.3(7)
C32 C31 H31A 119.8
C30 C31 H31A 119.8
C27 C32 C31 119.2(7)
C27 C32 H32A 120.4
C31 C32 H32A 120.4
C34 C33 S3 106.3(5)
C34 C33 H33A 110.5
S3 C33 H33A 110.5
C34 C33 H33B 110.5
S3 C33 H33B 110.5
H33A C33 H33B 108.7
C39 C34 C35 117.3(7)
C39 C34 C33 116.0(7)
C35 C34 C33 126.7(7)
C36 C35 C34 121.5(7)
C36 C35 H35A 119.3
C34 C35 H35A 119.3
C37 C36 C35 118.8(7)
C37 C36 H36A 120.6
C35 C36 H36A 120.6
C36 C37 C38 121.7(7)
C36 C37 N6 119.1(7)
C38 C37 N6 119.2(7)

loop_
_geom_bond_atom_site_label_1
_geom_bond_atom_site_label_2
_geom_bond_distance
S1 C4 1.743(7)
S1 C7 1.822(6)
S2 C17 1.740(7)
S2 C20 1.794(6)
S3 C30 1.751(7)
S3 C33 1.838(7)
S4 C46 1.640(10)
S4 C43 1.804(8)
O1 N1 1.228(8)
O2 N1 1.204(9)
N1 C1 1.479(9)
N2 O4 1.206(8)
N2 O3 1.207(8)
N2 C11 1.486(9)
N3 O6 1.186(8)
N3 O5 1.245(8)
N3 C14 1.464(9)
N4 O8 1.203(7)
N4 O7 1.206(8)
N4 C24 1.475(9)
N5 O9 1.217(8)
N5 O10 1.227(8)
N5 C27 1.461(9)
N6 O12 1.200(8)
N6 O11 1.203(8)
N6 C37 1.476(9)
N7 O13 1.208(12)
N7 O14 1.236(12)
N7 C40 1.459(11)
N8 O16 1.206(9)
N8 O15 1.230(9)
N8 C50 1.472(10)
C1 C6 1.359(9)
C1 C2 1.373(9)
C2 C3 1.371(9)
C2 H2A 0.9300
C3 C4 1.389(8)
C3 H3A 0.9300
C4 C5 1.379(9)
C5 C6 1.376(9)
C5 H5A 0.9300
C6 H6A 0.9300
C7 C8 1.495(9)
C7 H7A 0.9700
C7 H7B 0.9700
C8 C9 1.357(9)
C8 C13 1.377(9)
C9 C10 1.403(9)
C9 H9A 0.9300
C10 C11 1.390(9)
C10 H10A 0.9300
C11 C12 1.338(9)
C12 C13 1.381(9)
C12 H12A 0.9300
C13 H13A 0.9300
C14 C15 1.366(9)
C14 C19 1.385(9)
C15 C16 1.369(9)
C15 H15A 0.9300
C16 C17 1.389(8)
C16 H16A 0.9300
C17 C18 1.402(8)
C18 C19 1.368(9)
C18 H18A 0.9300
C19 H19A 0.9300
C20 C21 1.501(9)
C20 H20A 0.9700
C20 H20B 0.9700
C38 C37 1.372(10)
C38 C39 1.384(10)
C38 H38A 0.9300
C39 C34 1.373(10)
C39 H39A 0.9300
C40 C41 1.342(11)
C40 C45 1.392(11)
C41 C42 1.342(10)
C41 H41A 0.9300
C42 C43 1.332(11)
C42 H42A 0.9300
C43 C44 1.407(11)
C44 C45 1.386(11)
C44 H44A 0.9300
C45 H45A 0.9300
C46 C47 1.595(12)
C46 H46A 0.9700
C46 H46B 0.9700
C47 C52 1.329(12)
C47 C48 1.406(12)
C48 C49 1.399(11)
C48 H48A 0.9300
C49 C50 1.336(11)
C49 H49A 0.9300
C50 C51 1.355(11)
C51 C52 1.362(11)
C51 H51A 0.9300
C52 H52A 0.9300
C21 C22 1.385(9)
C21 C26 1.395(9)
C22 C23 1.365(9)
C22 H22A 0.9300
C23 C24 1.383(9)
C23 H23A 0.9300
C24 C25 1.381(9)
C25 C26 1.381(9)
C25 H25A 0.9300
C26 H26A 0.9300
C27 C32 1.360(9)
C27 C28 1.367(9)
C28 C29 1.359(9)
C28 H28A 0.9300
C29 C30 1.371(9)
C29 H29A 0.9300
C30 C31 1.398(9)
C31 C32 1.382(9)
C31 H31A 0.9300
C32 H32A 0.9300
C33 C34 1.581(9)
C33 H33A 0.9700
C33 H33B 0.9700
C34 C35 1.398(9)
C35 C36 1.384(9)
C35 H35A 0.9300
C36 C37 1.363(9)
C36 H36A 0.9300

loop_
_geom_torsion_atom_site_label_1
_geom_torsion_atom_site_label_2
_geom_torsion_atom_site_label_3
_geom_torsion_atom_site_label_4
_geom_torsion
O2 N1 C1 C6 4.8(12)
O1 N1 C1 C6 -179.2(8)
O2 N1 C1 C2 -173.3(9)
O1 N1 C1 C2 2.7(11)
C6 C1 C2 C3 0.5(11)
N1 C1 C2 C3 178.6(7)
C1 C2 C3 C4 0.2(11)
C2 C3 C4 C5 -0.7(11)
C2 C3 C4 S1 179.2(6)
C7 S1 C4 C5 7.7(7)
C7 S1 C4 C3 -172.2(5)
C3 C4 C5 C6 0.5(11)
S1 C4 C5 C6 -179.4(6)
C2 C1 C6 C5 -0.7(11)
N1 C1 C6 C5 -178.7(7)
C4 C5 C6 C1 0.2(11)
C4 S1 C7 C8 166.8(5)
S1 C7 C8 C9 -101.3(6)
S1 C7 C8 C13 76.3(7)
C13 C8 C9 C10 1.8(10)
C7 C8 C9 C10 179.5(6)
C8 C9 C10 C11 -1.4(10)
C9 C10 C11 C12 -0.4(10)
C9 C10 C11 N2 -179.6(5)
O4 N2 C11 C12 5.3(10)
O3 N2 C11 C12 -176.5(7)
O4 N2 C11 C10 -175.4(7)
O3 N2 C11 C10 2.7(10)
C10 C11 C12 C13 1.6(11)
N2 C11 C12 C13 -179.2(6)
C9 C8 C13 C12 -0.6(10)
C7 C8 C13 C12 -178.2(6)
C11 C12 C13 C8 -1.1(10)
O6 N3 C14 C15 176.8(8)
O5 N3 C14 C15 -0.9(11)
O6 N3 C14 C19 -2.2(11)
O5 N3 C14 C19 -179.9(7)
C19 C14 C15 C16 0.4(11)
N3 C14 C15 C16 -178.6(7)
C14 C15 C16 C17 1.6(11)
C15 C16 C17 C18 -3.4(10)
C15 C16 C17 S2 178.8(5)
C20 S2 C17 C16 -172.2(5)
C20 S2 C17 C18 10.1(7)
C16 C17 C18 C19 3.3(10)
S2 C17 C18 C19 -179.1(5)
C17 C18 C19 C14 -1.5(10)
C15 C14 C19 C18 -0.4(11)
N3 C14 C19 C18 178.6(6)
C17 S2 C20 C21 161.8(5)
C37 C38 C39 C34 -1.2(13)
O13 N7 C40 C41 -7.9(15)
O14 N7 C40 C41 171.9(9)
O13 N7 C40 C45 171.0(10)
O14 N7 C40 C45 -9.2(14)
C45 C40 C41 C42 -0.7(13)
N7 C40 C41 C42 178.2(8)
C40 C41 C42 C43 -0.5(14)
C41 C42 C43 C44 1.7(13)
C41 C42 C43 S4 -175.7(7)
C46 S4 C43 C42 -158.8(8)
C46 S4 C43 C44 24.1(9)
C42 C43 C44 C45 -1.6(13)
S4 C43 C44 C45 175.5(6)
C43 C44 C45 C40 0.4(13)
C41 C40 C45 C44 0.7(13)
N7 C40 C45 C44 -178.2(8)
C43 S4 C46 C47 -171.1(8)
S4 C46 C47 C52 126.5(10)
S4 C46 C47 C48 -60.5(12)
C52 C47 C48 C49 1.7(14)
C46 C47 C48 C49 -171.9(8)
C47 C48 C49 C50 2.0(14)
C48 C49 C50 C51 -4.5(14)
C48 C49 C50 N8 176.2(7)
O16 N8 C50 C49 179.1(9)
O15 N8 C50 C49 0.0(12)
O16 N8 C50 C51 -0.3(12)
O15 N8 C50 C51 -179.4(8)
C49 C50 C51 C52 3.1(13)
N8 C50 C51 C52 -177.6(8)
C48 C47 C52 C51 -3.2(16)
C46 C47 C52 C51 169.8(9)
C50 C51 C52 C47 0.9(15)
S2 C20 C21 C22 -105.1(6)
S2 C20 C21 C26 73.9(7)
C26 C21 C22 C23 0.0(10)
C20 C21 C22 C23 179.0(6)
C21 C22 C23 C24 0.0(10)
C22 C23 C24 C25 0.2(10)
C22 C23 C24 N4 178.4(6)
O8 N4 C24 C25 7.9(9)
O7 N4 C24 C25 -173.3(7)
O8 N4 C24 C23 -170.4(6)
O7 N4 C24 C23 8.5(9)
C23 C24 C25 C26 -0.4(10)
N4 C24 C25 C26 -178.6(6)
C24 C25 C26 C21 0.4(10)
C22 C21 C26 C25 -0.2(10)
C20 C21 C26 C25 -179.2(6)
O9 N5 C27 C32 178.8(7)
O10 N5 C27 C32 -3.9(11)
O9 N5 C27 C28 -0.5(11)
O10 N5 C27 C28 176.7(8)
C32 C27 C28 C29 -0.2(12)
N5 C27 C28 C29 179.1(7)
C27 C28 C29 C30 0.7(12)
C28 C29 C30 C31 -1.5(12)
C28 C29 C30 S3 -178.8(6)
C33 S3 C30 C29 178.1(6)
C33 S3 C30 C31 1.1(8)
C29 C30 C31 C32 1.8(11)
S3 C30 C31 C32 178.8(6)
C28 C27 C32 C31 0.5(11)
N5 C27 C32 C31 -178.8(7)
C30 C31 C32 C27 -1.4(11)
C30 S3 C33 C34 173.7(5)
C38 C39 C34 C35 -0.3(13)
C38 C39 C34 C33 179.7(7)
S3 C33 C34 C39 177.5(6)
S3 C33 C34 C35 -2.5(9)
C39 C34 C35 C36 0.8(11)
C33 C34 C35 C36 -179.2(7)
C34 C35 C36 C37 0.1(11)
C35 C36 C37 C38 -1.7(12)
C35 C36 C37 N6 -179.8(7)
C39 C38 C37 C36 2.3(12)
C39 C38 C37 N6 -179.7(7)
O12 N6 C37 C36 174.9(8)
O11 N6 C37 C36 -3.1(11)
O12 N6 C37 C38 -3.3(12)
O11 N6 C37 C38 178.7(8)
